data_7150066
loop_
_publ_author_name
'Gottschaldt, Michael'
'Koth, Daniel'
'G\"orls, Helmar'

_publ_section_title
;
 Synthesis and crystal structure of a salen-type copper(II) complex
 derived from
 3,5'-O-dimethyl-2',3'-diamino-2',3'-dideoxy-beta-D-xylo-uridine.
;
_journal_issue 7
_journal_name_full 'Organic &amp; biomolecular chemistry'
_journal_page_first 1170
_journal_page_last 1171
_journal_paper_doi 10.1039/b500785b
_journal_volume 3
_journal_year 2005
_chemical_formula_sum 'C41 H56 Cu N4 O6'
_chemical_formula_weight 764.44
_chemical_name_systematic
;
?
;
_space_group_IT_number 19
_symmetry_cell_setting orthorhombic
_symmetry_space_group_name_Hall 'P 2ac 2ab'
_symmetry_space_group_name_H-M 'P 21 21 21'
_atom_sites_solution_hydrogens geom
_atom_sites_solution_primary direct
_atom_sites_solution_secondary difmap
_audit_creation_method SHELXL-97
_cell_angle_alpha 90.00
_cell_angle_beta 90.00
_cell_angle_gamma 90.00
_cell_formula_units_Z 4
_cell_length_a 11.4800(3)
_cell_length_b 12.8012(4)
_cell_length_c 28.1994(8)
_cell_measurement_temperature 183(2)
_cell_volume 4144.1(2)
_computing_cell_refinement DENZO
_computing_data_collection COLLECT
_computing_data_reduction DENZO
_computing_molecular_graphics SHELXTL/PC
_computing_publication_material SHELXL-97
_computing_structure_refinement 'SHELXL-97 (Sheldrick, 1997)'
_computing_structure_solution 'SHELXS-97 (Sheldrick, 1990)'
_diffrn_ambient_temperature 183(2)
_diffrn_measured_fraction_theta_full 0.985
_diffrn_measured_fraction_theta_max 0.985
_diffrn_measurement_device_type KappaCCD
_diffrn_measurement_method 'phi- + omega-scan'
_diffrn_radiation_monochromator graphite
_diffrn_radiation_source 'fine-focus sealed tube'
_diffrn_radiation_type MoK\a
_diffrn_radiation_wavelength 0.71073
_diffrn_reflns_av_R_equivalents 0.0000
_diffrn_reflns_av_sigmaI/netI 0.0758
_diffrn_reflns_limit_h_max 14
_diffrn_reflns_limit_h_min -14
_diffrn_reflns_limit_k_max 16
_diffrn_reflns_limit_k_min -16
_diffrn_reflns_limit_l_max 36
_diffrn_reflns_limit_l_min -36
_diffrn_reflns_number 8961
_diffrn_reflns_theta_full 27.47
_diffrn_reflns_theta_max 27.47
_diffrn_reflns_theta_min 1.92
_exptl_absorpt_coefficient_mu 0.575
_exptl_absorpt_correction_T_max 0.9886
_exptl_absorpt_correction_T_min 0.9829
_exptl_crystal_colour green
_exptl_crystal_density_diffrn 1.225
_exptl_crystal_density_method 'not measured'
_exptl_crystal_description prism
_exptl_crystal_F_000 1628
_exptl_crystal_size_max 0.03
_exptl_crystal_size_mid 0.02
_exptl_crystal_size_min 0.02
_refine_diff_density_max 0.397
_refine_diff_density_min -0.417
_refine_diff_density_rms 0.065
_refine_ls_abs_structure_details 'Flack H D (1983), Acta Cryst. A39, 876-881'
_refine_ls_abs_structure_Flack -0.012(12)
_refine_ls_extinction_method none
_refine_ls_goodness_of_fit_ref 1.065
_refine_ls_hydrogen_treatment geom
_refine_ls_matrix_type full
_refine_ls_number_parameters 469
_refine_ls_number_reflns 8961
_refine_ls_number_restraints 0
_refine_ls_restrained_S_all 1.065
_refine_ls_R_factor_all 0.0775
_refine_ls_R_factor_gt 0.0534
_refine_ls_shift/su_max 0.002
_refine_ls_shift/su_mean 0.000
_refine_ls_structure_factor_coef Fsqd
_refine_ls_weighting_details 'calc w=1/[\s^2^(Fo^2^)+(0.0285P)^2^+3.5646P] where P=(Fo^2^+2Fc^2^)/3'
_refine_ls_weighting_scheme calc
_refine_ls_wR_factor_gt 0.1039
_refine_ls_wR_factor_ref 0.1155
_reflns_number_gt 7311
_reflns_number_total 8961
_reflns_threshold_expression >2sigma(I)
_cod_data_source_file b500785b-1.txt
_cod_data_source_block FO1968
_cod_original_sg_symbol_H-M P2(1)2(1)2(1)
_cod_database_code 7150066

loop_
_symmetry_equiv_pos_as_xyz
'x, y, z'
'-x+1/2, -y, z+1/2'
'-x, y+1/2, -z+1/2'
'x+1/2, -y+1/2, -z'

loop_
_atom_site_label
_atom_site_type_symbol
_atom_site_fract_x
_atom_site_fract_y
_atom_site_fract_z
_atom_site_U_iso_or_equiv
_atom_site_adp_type
_atom_site_occupancy
_atom_site_symmetry_multiplicity
_atom_site_calc_flag
_atom_site_refinement_flags
_atom_site_disorder_assembly
_atom_site_disorder_group
Cu Cu -0.29002(4) 1.17857(3) 0.268059(14) 0.02189(10) Uani 1 1 d . . .
O1 O -0.2308(2) 1.26305(17) 0.31765(8) 0.0264(6) Uani 1 1 d . . .
O2 O -0.32399(19) 1.29993(16) 0.23184(8) 0.0241(5) Uani 1 1 d . . .
O3 O -0.3549(2) 0.80370(18) 0.25241(8) 0.0264(5) Uani 1 1 d . . .
O4 O -0.2604(2) 0.9024(2) 0.16705(9) 0.0322(6) Uani 1 1 d . . .
O5 O 0.1333(2) 0.6378(2) 0.28927(9) 0.0336(6) Uani 1 1 d . . .
O6 O -0.1629(2) 0.79583(19) 0.36879(9) 0.0320(6) Uani 1 1 d . . .
N1 N -0.2419(2) 1.0517(2) 0.30091(10) 0.0224(6) Uani 1 1 d . . .
N2 N -0.3889(2) 1.08785(19) 0.22916(10) 0.0208(6) Uani 1 1 d . . .
N3 N -0.1698(2) 0.7939(2) 0.28777(10) 0.0243(7) Uani 1 1 d . . .
N4 N -0.0118(3) 0.7211(2) 0.32836(11) 0.0262(7) Uani 1 1 d . . .
C1 C -0.1799(3) 1.2362(3) 0.35704(12) 0.0244(8) Uani 1 1 d . . .
C2 C -0.1467(3) 1.3163(3) 0.38978(11) 0.0236(7) Uani 1 1 d . . .
C3 C -0.0874(3) 1.2873(3) 0.43051(13) 0.0281(8) Uani 1 1 d . . .
H3A H -0.0644 1.3411 0.4517 0.034 Uiso 1 1 calc R . .
C4 C -0.0588(3) 1.1835(3) 0.44279(12) 0.0307(8) Uani 1 1 d . . .
C5 C -0.0939(3) 1.1075(3) 0.41177(13) 0.0303(8) Uani 1 1 d . . .
H5A H -0.0771 1.0366 0.4191 0.036 Uiso 1 1 calc R . .
C6 C -0.1541(3) 1.1304(3) 0.36928(13) 0.0269(8) Uani 1 1 d . . .
C7 C -0.1868(3) 1.0432(3) 0.34007(12) 0.0270(8) Uani 1 1 d . . .
H7A H -0.1662 0.9751 0.3505 0.032 Uiso 1 1 calc R . .
C8 C 0.0085(3) 1.1614(3) 0.48877(13) 0.0322(9) Uani 1 1 d . . .
C9 C 0.0264(5) 1.0442(4) 0.49641(18) 0.0636(16) Uani 1 1 d . . .
H9A H 0.0693 1.0328 0.5260 0.095 Uiso 1 1 calc R . .
H9B H 0.0710 1.0153 0.4698 0.095 Uiso 1 1 calc R . .
H9C H -0.0495 1.0095 0.4983 0.095 Uiso 1 1 calc R . .
C10 C -0.0577(4) 1.2079(5) 0.53046(14) 0.0567(15) Uani 1 1 d . . .
H10A H -0.0686 1.2830 0.5253 0.085 Uiso 1 1 calc R . .
H10B H -0.0133 1.1967 0.5597 0.085 Uiso 1 1 calc R . .
H10C H -0.1339 1.1739 0.5332 0.085 Uiso 1 1 calc R . .
C11 C 0.1291(4) 1.2126(4) 0.48596(15) 0.0471(12) Uani 1 1 d . . .
H11A H 0.1202 1.2880 0.4814 0.071 Uiso 1 1 calc R . .
H11B H 0.1725 1.1830 0.4592 0.071 Uiso 1 1 calc R . .
H11C H 0.1718 1.1994 0.5155 0.071 Uiso 1 1 calc R . .
C12 C -0.1767(3) 1.4309(3) 0.37849(12) 0.0265(8) Uani 1 1 d . . .
C13 C -0.1133(4) 1.4653(3) 0.33285(14) 0.0330(9) Uani 1 1 d . . .
H13A H -0.0290 1.4579 0.3372 0.049 Uiso 1 1 calc R . .
H13B H -0.1320 1.5385 0.3260 0.049 Uiso 1 1 calc R . .
H13C H -0.1385 1.4213 0.3063 0.049 Uiso 1 1 calc R . .
C14 C -0.1422(4) 1.5037(3) 0.41897(14) 0.0342(9) Uani 1 1 d . . .
H14A H -0.0583 1.4978 0.4248 0.051 Uiso 1 1 calc R . .
H14B H -0.1848 1.4840 0.4477 0.051 Uiso 1 1 calc R . .
H14C H -0.1614 1.5759 0.4104 0.051 Uiso 1 1 calc R . .
C15 C -0.3094(3) 1.4433(3) 0.37074(14) 0.0330(9) Uani 1 1 d . . .
H15A H -0.3510 1.4219 0.3995 0.049 Uiso 1 1 calc R . .
H15B H -0.3341 1.3994 0.3441 0.049 Uiso 1 1 calc R . .
H15C H -0.3274 1.5165 0.3637 0.049 Uiso 1 1 calc R . .
C16 C -0.3723(3) 1.3037(3) 0.19018(11) 0.0206(7) Uani 1 1 d . . .
C17 C -0.3596(3) 1.3966(3) 0.16141(12) 0.0249(8) Uani 1 1 d . . .
C18 C -0.4198(3) 1.4015(3) 0.11903(13) 0.0294(8) Uani 1 1 d . . .
H18A H -0.4118 1.4632 0.1006 0.035 Uiso 1 1 calc R . .
C19 C -0.4920(3) 1.3218(3) 0.10120(11) 0.0272(7) Uani 1 1 d . . .
C20 C -0.4990(3) 1.2323(3) 0.12731(12) 0.0255(8) Uani 1 1 d . . .
H20A H -0.5454 1.1764 0.1158 0.031 Uiso 1 1 calc R . .
C21 C -0.4396(3) 1.2198(3) 0.17104(13) 0.0240(8) Uani 1 1 d . . .
C22 C -0.4472(3) 1.1179(3) 0.19271(12) 0.0221(7) Uani 1 1 d . . .
H22A H -0.4995 1.0691 0.1789 0.027 Uiso 1 1 calc R . .
C23 C -0.5517(4) 1.3357(3) 0.05242(13) 0.0363(9) Uani 1 1 d . . .
C24 C -0.6262(5) 1.4350(4) 0.05283(19) 0.0656(16) Uani 1 1 d . . .
H24A H -0.6637 1.4437 0.0219 0.098 Uiso 1 1 calc R . .
H24B H -0.5766 1.4955 0.0594 0.098 Uiso 1 1 calc R . .
H24C H -0.6860 1.4291 0.0775 0.098 Uiso 1 1 calc R . .
C25 C -0.4565(5) 1.3437(5) 0.01469(15) 0.0696(18) Uani 1 1 d . . .
H25A H -0.4100 1.2795 0.0147 0.104 Uiso 1 1 calc R . .
H25B H -0.4061 1.4035 0.0217 0.104 Uiso 1 1 calc R . .
H25C H -0.4924 1.3532 -0.0165 0.104 Uiso 1 1 calc R . .
C26 C -0.6312(4) 1.2440(3) 0.04030(14) 0.0383(10) Uani 1 1 d . . .
H26A H -0.5852 1.1795 0.0392 0.057 Uiso 1 1 calc R . .
H26B H -0.6676 1.2560 0.0093 0.057 Uiso 1 1 calc R . .
H26C H -0.6918 1.2375 0.0646 0.057 Uiso 1 1 calc R . .
C27 C -0.2777(4) 1.4853(3) 0.17755(13) 0.0282(8) Uani 1 1 d . . .
C28 C -0.1536(3) 1.4424(3) 0.18422(15) 0.0323(9) Uani 1 1 d . . .
H28A H -0.1550 1.3853 0.2074 0.048 Uiso 1 1 calc R . .
H28B H -0.1026 1.4983 0.1957 0.048 Uiso 1 1 calc R . .
H28C H -0.1243 1.4163 0.1538 0.048 Uiso 1 1 calc R . .
C29 C -0.3177(3) 1.5350(3) 0.22461(13) 0.0314(9) Uani 1 1 d . . .
H29A H -0.3232 1.4808 0.2491 0.047 Uiso 1 1 calc R . .
H29B H -0.3941 1.5676 0.2202 0.047 Uiso 1 1 calc R . .
H29C H -0.2612 1.5880 0.2345 0.047 Uiso 1 1 calc R . .
C30 C -0.2700(4) 1.5736(3) 0.14066(14) 0.0400(10) Uani 1 1 d . . .
H30A H -0.2443 1.5447 0.1102 0.060 Uiso 1 1 calc R . .
H30B H -0.2140 1.6263 0.1514 0.060 Uiso 1 1 calc R . .
H30C H -0.3468 1.6059 0.1368 0.060 Uiso 1 1 calc R . .
C31 C -0.2808(3) 0.8523(2) 0.28715(12) 0.0241(7) Uani 1 1 d . . .
H31A H -0.3184 0.8507 0.3191 0.029 Uiso 1 1 calc R . .
C32 C -0.2688(3) 0.9637(2) 0.26967(13) 0.0222(7) Uani 1 1 d . . .
H32A H -0.2120 0.9643 0.2428 0.027 Uiso 1 1 calc R . .
C33 C -0.3904(3) 0.9831(2) 0.24962(12) 0.0227(7) Uani 1 1 d . . .
H33A H -0.4447 0.9857 0.2773 0.027 Uiso 1 1 calc R . .
C34 C -0.4158(3) 0.8807(3) 0.22341(12) 0.0248(8) Uani 1 1 d . . .
H34A H -0.5013 0.8665 0.2253 0.030 Uiso 1 1 calc R . .
C35 C -0.3784(3) 0.8708(3) 0.17250(13) 0.0278(8) Uani 1 1 d . . .
H35A H -0.3871 0.7974 0.1621 0.033 Uiso 1 1 calc R . .
H35B H -0.4289 0.9149 0.1523 0.033 Uiso 1 1 calc R . .
C36 C -0.2239(4) 0.8996(4) 0.11909(13) 0.0513(12) Uani 1 1 d . . .
H36A H -0.1425 0.9223 0.1170 0.077 Uiso 1 1 calc R . .
H36B H -0.2730 0.9464 0.1002 0.077 Uiso 1 1 calc R . .
H36C H -0.2309 0.8281 0.1069 0.077 Uiso 1 1 calc R . .
C37 C -0.1178(3) 0.7686(3) 0.24525(12) 0.0261(8) Uani 1 1 d . . .
H37A H -0.1544 0.7891 0.2165 0.031 Uiso 1 1 calc R . .
C38 C -0.0171(3) 0.7159(3) 0.24331(13) 0.0277(8) Uani 1 1 d . . .
H38A H 0.0153 0.6975 0.2135 0.033 Uiso 1 1 calc R . .
C39 C 0.0424(3) 0.6870(3) 0.28652(12) 0.0272(7) Uani 1 1 d . . .
C40 C -0.1185(3) 0.7708(3) 0.33099(13) 0.0266(8) Uani 1 1 d . . .
C41 C 0.0512(3) 0.7029(3) 0.37299(13) 0.0343(9) Uani 1 1 d . . .
H41A H 0.0050 0.7296 0.3996 0.051 Uiso 1 1 calc R . .
H41B H 0.1264 0.7391 0.3720 0.051 Uiso 1 1 calc R . .
H41C H 0.0642 0.6278 0.3772 0.051 Uiso 1 1 calc R . .

loop_
_atom_site_aniso_label
_atom_site_aniso_U_11
_atom_site_aniso_U_22
_atom_site_aniso_U_33
_atom_site_aniso_U_23
_atom_site_aniso_U_13
_atom_site_aniso_U_12
Cu 0.0226(2) 0.01905(17) 0.02396(19) -0.00042(18) -0.00213(18) -0.00134(18)
O1 0.0345(16) 0.0221(11) 0.0226(12) -0.0005(10) -0.0060(10) -0.0017(11)
O2 0.0266(12) 0.0224(12) 0.0232(11) 0.0023(11) -0.0029(10) -0.0008(9)
O3 0.0200(12) 0.0222(12) 0.0370(13) -0.0002(10) -0.0010(10) -0.0031(10)
O4 0.0265(15) 0.0440(15) 0.0262(13) -0.0041(12) 0.0017(10) -0.0061(12)
O5 0.0193(14) 0.0360(15) 0.0455(15) 0.0061(12) 0.0027(11) 0.0060(12)
O6 0.0371(15) 0.0319(15) 0.0270(13) 0.0026(11) 0.0031(11) 0.0097(12)
N1 0.0214(16) 0.0205(13) 0.0252(15) -0.0009(12) 0.0006(11) 0.0027(11)
N2 0.0210(14) 0.0177(12) 0.0239(14) -0.0017(13) -0.0009(13) -0.0021(11)
N3 0.0246(16) 0.0220(15) 0.0262(15) -0.0009(12) 0.0015(12) 0.0019(12)
N4 0.0222(17) 0.0257(15) 0.0307(17) 0.0005(13) 0.0023(13) -0.0023(13)
C1 0.021(2) 0.0285(18) 0.0236(18) -0.0003(15) 0.0016(14) -0.0006(15)
C2 0.0191(17) 0.0259(16) 0.0259(17) 0.0023(16) 0.0031(13) -0.0015(16)
C3 0.023(2) 0.036(2) 0.0250(18) -0.0028(15) 0.0001(14) -0.0037(16)
C4 0.0256(19) 0.039(2) 0.0272(18) 0.0035(19) -0.0026(14) -0.0008(19)
C5 0.033(2) 0.0284(19) 0.030(2) 0.0053(16) -0.0040(16) 0.0006(17)
C6 0.030(2) 0.0241(18) 0.0263(19) -0.0012(15) 0.0017(15) -0.0015(16)
C7 0.028(2) 0.0232(17) 0.0301(19) 0.0055(15) -0.0010(15) 0.0023(15)
C8 0.029(2) 0.036(2) 0.031(2) 0.0055(17) -0.0070(15) -0.0009(18)
C9 0.086(4) 0.047(3) 0.058(3) 0.012(2) -0.039(3) -0.006(3)
C10 0.047(3) 0.095(4) 0.028(2) 0.012(2) -0.0037(19) 0.010(3)
C11 0.037(3) 0.066(3) 0.038(2) 0.001(2) -0.0090(19) 0.001(2)
C12 0.025(2) 0.0265(18) 0.0282(19) -0.0057(16) -0.0031(14) -0.0007(15)
C13 0.037(2) 0.0253(19) 0.037(2) -0.0014(17) -0.0028(18) -0.0052(17)
C14 0.040(2) 0.0266(19) 0.036(2) -0.0095(17) -0.0047(18) 0.0003(17)
C15 0.028(2) 0.0321(19) 0.038(2) -0.0061(17) -0.0028(17) 0.0048(17)
C16 0.0159(17) 0.0209(17) 0.0251(17) -0.0003(14) -0.0001(13) 0.0040(14)
C17 0.026(2) 0.0223(17) 0.0264(18) -0.0018(14) 0.0033(15) 0.0001(15)
C18 0.032(2) 0.0262(18) 0.030(2) 0.0038(16) 0.0014(16) 0.0027(16)
C19 0.030(2) 0.0284(17) 0.0235(17) -0.0006(17) 0.0003(14) -0.0007(18)
C20 0.024(2) 0.0266(18) 0.0265(18) -0.0024(15) -0.0008(15) -0.0036(16)
C21 0.0227(19) 0.0202(16) 0.0292(19) -0.0015(15) 0.0030(15) 0.0004(14)
C22 0.0146(17) 0.0198(16) 0.0319(19) -0.0049(15) 0.0008(15) -0.0046(14)
C23 0.044(2) 0.037(2) 0.0277(19) 0.0045(17) -0.0044(17) -0.0048(19)
C24 0.092(4) 0.040(3) 0.065(3) 0.009(2) -0.042(3) 0.001(3)
C25 0.067(4) 0.115(5) 0.027(2) 0.011(3) -0.003(2) -0.037(4)
C26 0.037(2) 0.044(2) 0.034(2) 0.0039(19) -0.0074(18) -0.004(2)
C27 0.028(2) 0.0226(16) 0.034(2) -0.0006(15) 0.0007(17) -0.0069(17)
C28 0.026(2) 0.0253(19) 0.046(2) -0.0034(17) 0.0024(17) -0.0004(16)
C29 0.027(2) 0.0265(17) 0.041(2) -0.0054(17) 0.0024(16) -0.0049(15)
C30 0.045(3) 0.0288(19) 0.046(2) 0.0038(18) -0.003(2) -0.0134(19)
C31 0.0198(18) 0.0239(16) 0.0285(17) -0.0013(13) 0.0011(15) 0.0025(15)
C32 0.0210(18) 0.0188(14) 0.0268(16) 0.0001(15) 0.0031(15) -0.0039(13)
C33 0.0243(19) 0.0169(15) 0.0268(17) 0.0033(13) 0.0002(14) -0.0013(14)
C34 0.0174(17) 0.0215(16) 0.035(2) -0.0017(15) -0.0009(14) 0.0016(14)
C35 0.025(2) 0.0275(18) 0.0303(19) -0.0030(16) -0.0045(15) -0.0032(16)
C36 0.041(3) 0.085(3) 0.028(2) -0.004(2) 0.0049(19) -0.013(3)
C37 0.025(2) 0.0257(18) 0.0278(19) 0.0013(15) 0.0024(14) -0.0031(15)
C38 0.0249(19) 0.0282(18) 0.030(2) -0.0033(15) 0.0010(15) -0.0021(15)
C39 0.0229(19) 0.0219(16) 0.0368(19) 0.0001(17) 0.0021(15) -0.0039(16)
C40 0.028(2) 0.0203(16) 0.031(2) 0.0013(16) 0.0017(16) -0.0005(15)
C41 0.033(2) 0.035(2) 0.035(2) 0.0047(17) -0.0065(17) 0.0028(17)

loop_
_atom_type_symbol
_atom_type_description
_atom_type_scat_dispersion_real
_atom_type_scat_dispersion_imag
_atom_type_scat_source
C C 0.0033 0.0016 'International Tables Vol C Tables 4.2.6.8 and 6.1.1.4'
H H 0.0000 0.0000 'International Tables Vol C Tables 4.2.6.8 and 6.1.1.4'
N N 0.0061 0.0033 'International Tables Vol C Tables 4.2.6.8 and 6.1.1.4'
O O 0.0106 0.0060 'International Tables Vol C Tables 4.2.6.8 and 6.1.1.4'
Cu Cu 0.3201 1.2651 'International Tables Vol C Tables 4.2.6.8 and 6.1.1.4'

loop_
_geom_angle_atom_site_label_1
_geom_angle_atom_site_label_2
_geom_angle_atom_site_label_3
_geom_angle
_geom_angle_site_symmetry_1
_geom_angle_site_symmetry_3
_geom_angle_publ_flag
O1 Cu O2 90.20(10) . . ?
O1 Cu N1 91.34(11) . . ?
O2 Cu N1 174.21(11) . . ?
O1 Cu N2 163.65(11) . . ?
O2 Cu N2 93.72(11) . . ?
N1 Cu N2 86.34(11) . . ?
C1 O1 Cu 129.9(2) . . ?
C16 O2 Cu 127.2(2) . . ?
C31 O3 C34 111.9(2) . . ?
C36 O4 C35 112.2(3) . . ?
C7 N1 C32 124.0(3) . . ?
C7 N1 Cu 128.4(2) . . ?
C32 N1 Cu 107.2(2) . . ?
C22 N2 C33 125.8(3) . . ?
C22 N2 Cu 124.9(2) . . ?
C33 N2 Cu 109.2(2) . . ?
C37 N3 C40 122.1(3) . . ?
C37 N3 C31 118.8(3) . . ?
C40 N3 C31 119.0(3) . . ?
C40 N4 C39 125.5(3) . . ?
C40 N4 C41 117.6(3) . . ?
C39 N4 C41 116.9(3) . . ?
O1 C1 C2 118.8(3) . . ?
O1 C1 C6 123.3(3) . . ?
C2 C1 C6 117.9(3) . . ?
C3 C2 C1 118.3(3) . . ?
C3 C2 C12 122.4(3) . . ?
C1 C2 C12 119.3(3) . . ?
C2 C3 C4 124.7(3) . . ?
C5 C4 C3 116.4(3) . . ?
C5 C4 C8 123.8(4) . . ?
C3 C4 C8 119.9(3) . . ?
C4 C5 C6 122.5(3) . . ?
C5 C6 C1 120.1(3) . . ?
C5 C6 C7 116.9(3) . . ?
C1 C6 C7 123.0(3) . . ?
N1 C7 C6 124.0(3) . . ?
C10 C8 C9 110.0(4) . . ?
C10 C8 C11 108.9(4) . . ?
C9 C8 C11 107.7(4) . . ?
C10 C8 C4 109.2(3) . . ?
C9 C8 C4 111.6(3) . . ?
C11 C8 C4 109.4(3) . . ?
C14 C12 C2 111.6(3) . . ?
C14 C12 C15 107.4(3) . . ?
C2 C12 C15 110.3(3) . . ?
C14 C12 C13 109.1(3) . . ?
C2 C12 C13 109.8(3) . . ?
C15 C12 C13 108.5(3) . . ?
O2 C16 C21 122.9(3) . . ?
O2 C16 C17 119.6(3) . . ?
C21 C16 C17 117.4(3) . . ?
C18 C17 C16 118.1(3) . . ?
C18 C17 C27 121.8(3) . . ?
C16 C17 C27 120.1(3) . . ?
C17 C18 C19 124.8(3) . . ?
C20 C19 C18 116.8(3) . . ?
C20 C19 C23 123.4(3) . . ?
C18 C19 C23 119.7(3) . . ?
C19 C20 C21 122.4(3) . . ?
C20 C21 C16 120.2(3) . . ?
C20 C21 C22 116.2(3) . . ?
C16 C21 C22 123.5(3) . . ?
N2 C22 C21 125.3(3) . . ?
C25 C23 C26 108.9(4) . . ?
C25 C23 C24 110.4(4) . . ?
C26 C23 C24 107.8(4) . . ?
C25 C23 C19 108.0(3) . . ?
C26 C23 C19 112.1(3) . . ?
C24 C23 C19 109.7(3) . . ?
C17 C27 C30 112.1(3) . . ?
C17 C27 C28 109.7(3) . . ?
C30 C27 C28 107.0(3) . . ?
C17 C27 C29 112.1(3) . . ?
C30 C27 C29 107.3(3) . . ?
C28 C27 C29 108.5(3) . . ?
O3 C31 N3 107.4(2) . . ?
O3 C31 C32 103.9(3) . . ?
N3 C31 C32 113.7(3) . . ?
N1 C32 C31 123.2(3) . . ?
N1 C32 C33 106.9(3) . . ?
C31 C32 C33 101.0(3) . . ?
N2 C33 C32 106.6(3) . . ?
N2 C33 C34 126.7(3) . . ?
C32 C33 C34 102.3(3) . . ?
O3 C34 C35 110.0(3) . . ?
O3 C34 C33 102.5(3) . . ?
C35 C34 C33 118.5(3) . . ?
O4 C35 C34 110.6(3) . . ?
C38 C37 N3 121.8(3) . . ?
C37 C38 C39 120.1(3) . . ?
O5 C39 N4 119.1(3) . . ?
O5 C39 C38 126.1(3) . . ?
N4 C39 C38 114.8(3) . . ?
O6 C40 N4 122.4(3) . . ?
O6 C40 N3 122.2(3) . . ?
N4 C40 N3 115.3(3) . . ?

loop_
_geom_bond_atom_site_label_1
_geom_bond_atom_site_label_2
_geom_bond_distance
_geom_bond_site_symmetry_2
_geom_bond_publ_flag
Cu O1 1.894(2) . ?
Cu O2 1.900(2) . ?
Cu N1 1.950(3) . ?
Cu N2 1.960(3) . ?
O1 C1 1.301(4) . ?
O2 C16 1.300(4) . ?
O3 C31 1.439(4) . ?
O3 C34 1.459(4) . ?
O4 C36 1.416(5) . ?
O4 C35 1.421(4) . ?
O5 C39 1.222(4) . ?
O6 C40 1.224(4) . ?
N1 C7 1.277(4) . ?
N1 C32 1.462(4) . ?
N2 C22 1.285(4) . ?
N2 C33 1.460(4) . ?
N3 C37 1.378(4) . ?
N3 C40 1.386(5) . ?
N3 C31 1.478(4) . ?
N4 C40 1.382(5) . ?
N4 C39 1.403(5) . ?
N4 C41 1.470(5) . ?
C1 C2 1.431(5) . ?
C1 C6 1.429(5) . ?
C2 C3 1.386(5) . ?
C2 C12 1.541(5) . ?
C3 C4 1.411(5) . ?
C4 C5 1.369(5) . ?
C4 C8 1.536(5) . ?
C5 C6 1.414(5) . ?
C6 C7 1.437(5) . ?
C8 C10 1.521(6) . ?
C8 C9 1.529(6) . ?
C8 C11 1.534(6) . ?
C12 C14 1.526(5) . ?
C12 C15 1.547(5) . ?
C12 C13 1.543(5) . ?
C16 C21 1.430(5) . ?
C16 C17 1.447(5) . ?
C17 C18 1.382(5) . ?
C17 C27 1.542(5) . ?
C18 C19 1.408(5) . ?
C19 C20 1.364(5) . ?
C19 C23 1.547(5) . ?
C20 C21 1.418(5) . ?
C21 C22 1.442(5) . ?
C23 C25 1.529(6) . ?
C23 C26 1.526(6) . ?
C23 C24 1.532(6) . ?
C27 C30 1.538(5) . ?
C27 C28 1.539(5) . ?
C27 C29 1.541(5) . ?
C31 C32 1.516(4) . ?
C32 C33 1.526(5) . ?
C33 C34 1.533(5) . ?
C34 C35 1.504(5) . ?
C37 C38 1.340(5) . ?
C38 C39 1.445(5) . ?
